data_2234148
loop_
_publ_author_name
'Li, Hong-Da'
'Yin, Bing-Zhu'

_publ_section_title
;
 2,2,2-Trifluoro-<i>N</i>-(4-methyl-2-oxo-2<i>H</i>-chromen-7-yl)acetamide
;
_journal_coeditor_code CV5256
_journal_issue 4
_journal_name_full 'Acta Crystallographica Section E'
_journal_page_first o1003
_journal_paper_doi 10.1107/S1600536812009634
_journal_volume 68
_journal_year 2012
_chemical_formula_iupac 'C12 H8 F3 N O3'
_chemical_formula_moiety 'C12 H8 F3 N O3'
_chemical_formula_sum 'C12 H8 F3 N O3'
_chemical_formula_weight 271.19
_chemical_name_systematic
;
2,2,2-Trifluoro-<i>N</i>-(4-methyl-2-oxo-2<i>H</i>-chromen-7-yl)acetamide
;
_space_group_IT_number 2
_symmetry_cell_setting triclinic
_symmetry_space_group_name_Hall '-P 1'
_symmetry_space_group_name_H-M 'P -1'
_atom_sites_solution_hydrogens geom
_atom_sites_solution_primary direct
_atom_sites_solution_secondary difmap
_cell_angle_alpha 89.36(3)
_cell_angle_beta 68.27(3)
_cell_angle_gamma 65.12(3)
_cell_formula_units_Z 2
_cell_length_a 8.4897(17)
_cell_length_b 8.5777(17)
_cell_length_c 9.3677(19)
_cell_measurement_reflns_used 4341
_cell_measurement_temperature 293(2)
_cell_measurement_theta_max 27.69
_cell_measurement_theta_min 3.25
_cell_volume 566.4(3)
_computing_cell_refinement 'RAPID-AUTO (Rigaku, 1998)'
_computing_data_collection 'RAPID-AUTO (Rigaku, 1998)'
_computing_data_reduction 'CrystalStructure (Rigaku/MSC and Rigaku, 2002)'
_computing_molecular_graphics 'SHELXTL (Sheldrick, 2008)'
_computing_publication_material 'SHELXL97 (Sheldrick, 2008)'
_computing_structure_refinement 'SHELXL97 (Sheldrick, 2008)'
_computing_structure_solution 'SHELXS97 (Sheldrick, 2008)'
_diffrn_ambient_temperature 293(2)
_diffrn_measured_fraction_theta_full 0.988
_diffrn_measured_fraction_theta_max 0.988
_diffrn_measurement_device_type 'Rigaku R-AXIS RAPID'
_diffrn_measurement_method '\w scans'
_diffrn_radiation_monochromator graphite
_diffrn_radiation_source 'fine-focus sealed tube'
_diffrn_radiation_type MoK\a
_diffrn_radiation_wavelength 0.71073
_diffrn_reflns_av_R_equivalents 0.0252
_diffrn_reflns_av_sigmaI/netI 0.0363
_diffrn_reflns_limit_h_max 11
_diffrn_reflns_limit_h_min -10
_diffrn_reflns_limit_k_max 11
_diffrn_reflns_limit_k_min -9
_diffrn_reflns_limit_l_max 12
_diffrn_reflns_limit_l_min -12
_diffrn_reflns_number 5577
_diffrn_reflns_theta_full 27.48
_diffrn_reflns_theta_max 27.48
_diffrn_reflns_theta_min 3.25
_diffrn_standards_decay_% 0
_diffrn_standards_interval_count 0
_diffrn_standards_interval_time 0
_diffrn_standards_number 0
_exptl_absorpt_coefficient_mu 0.146
_exptl_absorpt_correction_T_max 0.9684
_exptl_absorpt_correction_T_min 0.9540
_exptl_absorpt_correction_type multi-scan
_exptl_absorpt_process_details '(ABSCOR; Higashi, 1995)'
_exptl_crystal_colour colourless
_exptl_crystal_density_diffrn 1.590
_exptl_crystal_density_method 'not measured'
_exptl_crystal_description block
_exptl_crystal_F_000 276
_exptl_crystal_size_max 0.33
_exptl_crystal_size_mid 0.25
_exptl_crystal_size_min 0.22
_refine_diff_density_max 0.323
_refine_diff_density_min -0.288
_refine_ls_extinction_method none
_refine_ls_goodness_of_fit_ref 1.005
_refine_ls_hydrogen_treatment constr
_refine_ls_matrix_type full
_refine_ls_number_parameters 227
_refine_ls_number_reflns 2558
_refine_ls_number_restraints 84
_refine_ls_restrained_S_all 0.994
_refine_ls_R_factor_all 0.0680
_refine_ls_R_factor_gt 0.0464
_refine_ls_shift/su_max 0.043
_refine_ls_shift/su_mean 0.004
_refine_ls_structure_factor_coef Fsqd
_refine_ls_weighting_details 'calc w=1/[\s^2^(Fo^2^)+(0.0898P)^2^] where P=(Fo^2^+2Fc^2^)/3'
_refine_ls_weighting_scheme calc
_refine_ls_wR_factor_gt 0.1325
_refine_ls_wR_factor_ref 0.1432
_reflns_number_gt 1660
_reflns_number_total 2558
_reflns_threshold_expression I>2sigma(I)
_cod_data_source_file cv5256.cif
_cod_data_source_block I
_cod_original_cell_volume 566.3(2)
_cod_database_code 2234148
_cod_database_fobs_code 2234148

loop_
_symmetry_equiv_pos_as_xyz
'x, y, z'
'-x, -y, -z'

loop_
_atom_site_type_symbol
_atom_site_label
_atom_site_fract_x
_atom_site_fract_y
_atom_site_fract_z
_atom_site_U_iso_or_equiv
_atom_site_adp_type
_atom_site_calc_flag
_atom_site_refinement_flags
_atom_site_occupancy
_atom_site_symmetry_multiplicity
_atom_site_disorder_assembly
_atom_site_disorder_group
C C1 0.2553(3) 0.1720(2) 0.69632(18) 0.0411(4) Uani d . 1 1 . .
C C2 0.2740(3) 0.0012(2) 0.66094(19) 0.0428(5) Uani d . 1 1 . .
H H2 0.2863 -0.0729 0.7336 0.051 Uiso calc R 1 1 . .
C C3 0.2746(3) -0.0569(2) 0.52793(19) 0.0378(4) Uani d . 1 1 . .
C C4 0.2947(4) -0.2365(3) 0.4954(2) 0.0558(6) Uani d . 1 1 . .
H H4A 0.3023 -0.2943 0.5827 0.084 Uiso calc R 1 1 . .
H H4B 0.4080 -0.3019 0.4038 0.084 Uiso calc R 1 1 . .
H H4C 0.1866 -0.2284 0.4789 0.084 Uiso calc R 1 1 . .
C C5 0.2568(3) 0.0591(2) 0.41442(17) 0.0340(4) Uani d . 1 1 . .
C C6 0.2416(2) 0.2238(2) 0.44841(17) 0.0317(4) Uani d . 1 1 . .
C C7 0.2285(3) 0.3436(2) 0.34783(17) 0.0345(4) Uani d . 1 1 . .
H H7 0.2167 0.4531 0.3753 0.041 Uiso calc R 1 1 . .
C C8 0.2336(3) 0.2953(2) 0.20462(17) 0.0326(4) Uani d . 1 1 A .
C C9 0.2482(3) 0.1313(2) 0.16628(18) 0.0411(5) Uani d . 1 1 . .
H H9 0.2504 0.1001 0.0706 0.049 Uiso calc R 1 1 . .
C C10 0.2595(3) 0.0160(2) 0.26924(19) 0.0406(4) Uani d . 1 1 . .
H H10 0.2690 -0.0927 0.2423 0.049 Uiso calc R 1 1 . .
C C11 0.2084(3) 0.5682(2) 0.10611(19) 0.0367(4) Uani d . 1 1 A .
C C12 0.2258(3) 0.6488(3) -0.0436(2) 0.0470(5) Uani d . 1 1 . .
F F1 0.1414(13) 0.6068(13) -0.1225(11) 0.0525(18) Uani d PU 0.50 1 A 1
F F2 0.1399(19) 0.8175(10) -0.0063(12) 0.065(3) Uani d PU 0.50 1 A 1
F F3 0.4003(12) 0.5937(15) -0.1389(9) 0.068(3) Uani d PU 0.50 1 A 1
F F1' 0.215(4) 0.570(3) -0.150(3) 0.115(8) Uani d PU 0.30 1 A 2
F F2' 0.087(3) 0.821(3) -0.016(2) 0.078(6) Uani d PU 0.30 1 A 2
F F3' 0.383(2) 0.669(3) -0.096(3) 0.098(6) Uani d PU 0.30 1 A 2
F F1'' 0.102(3) 0.685(4) -0.094(3) 0.108(10) Uani d PU 0.20 1 A 3
F F2'' 0.273(6) 0.776(3) -0.0344(18) 0.090(6) Uani d PU 0.20 1 A 3
F F3'' 0.394(5) 0.524(2) -0.166(2) 0.104(9) Uani d PU 0.20 1 A 3
N N1 0.2276(2) 0.40564(18) 0.09096(15) 0.0368(4) Uani d . 1 1 . .
H H1 0.2373 0.3638 0.0034 0.044 Uiso calc R 1 1 A .
O O1 0.2404(2) 0.27853(15) 0.58734(12) 0.0395(3) Uani d . 1 1 . .
O O2 0.2518(3) 0.23117(19) 0.81527(14) 0.0599(5) Uani d . 1 1 . .
O O3 0.1836(3) 0.65505(17) 0.22024(15) 0.0554(4) Uani d . 1 1 . .

loop_
_atom_site_aniso_label
_atom_site_aniso_U_11
_atom_site_aniso_U_22
_atom_site_aniso_U_33
_atom_site_aniso_U_12
_atom_site_aniso_U_13
_atom_site_aniso_U_23
C1 0.0547(12) 0.0453(10) 0.0236(7) -0.0192(9) -0.0200(8) 0.0085(6)
C2 0.0605(13) 0.0417(10) 0.0304(8) -0.0229(9) -0.0231(8) 0.0157(7)
C3 0.0504(12) 0.0351(9) 0.0319(8) -0.0214(8) -0.0184(8) 0.0117(7)
C4 0.0946(19) 0.0414(11) 0.0499(10) -0.0384(12) -0.0391(12) 0.0206(8)
C5 0.0453(11) 0.0336(8) 0.0280(7) -0.0194(8) -0.0179(7) 0.0090(6)
C6 0.0415(10) 0.0343(8) 0.0222(7) -0.0165(7) -0.0162(7) 0.0043(6)
C7 0.0512(11) 0.0293(8) 0.0292(7) -0.0202(8) -0.0200(7) 0.0070(6)
C8 0.0444(10) 0.0330(8) 0.0267(7) -0.0192(7) -0.0188(7) 0.0096(6)
C9 0.0690(14) 0.0402(9) 0.0301(8) -0.0298(9) -0.0302(9) 0.0096(7)
C10 0.0655(13) 0.0327(8) 0.0356(8) -0.0264(9) -0.0278(9) 0.0088(7)
C11 0.0477(11) 0.0370(9) 0.0359(8) -0.0234(8) -0.0227(8) 0.0146(7)
C12 0.0608(15) 0.0455(11) 0.0448(10) -0.0288(10) -0.0262(11) 0.0207(8)
F1 0.078(5) 0.055(4) 0.056(3) -0.038(4) -0.052(3) 0.037(3)
F2 0.102(8) 0.032(3) 0.066(3) -0.026(4) -0.043(5) 0.028(2)
F3 0.049(3) 0.093(8) 0.056(4) -0.035(5) -0.011(3) 0.032(5)
F1' 0.23(2) 0.080(10) 0.067(9) -0.075(15) -0.088(15) 0.039(7)
F2' 0.067(7) 0.073(8) 0.070(6) -0.007(4) -0.030(4) 0.040(5)
F3' 0.056(7) 0.112(15) 0.127(15) -0.047(10) -0.030(9) 0.076(11)
F1'' 0.078(10) 0.14(2) 0.119(15) -0.043(14) -0.058(10) 0.089(16)
F2'' 0.175(18) 0.073(11) 0.063(7) -0.083(12) -0.057(12) 0.038(7)
F3'' 0.135(16) 0.072(9) 0.044(5) -0.035(10) 0.012(7) 0.007(6)
N1 0.0603(11) 0.0358(7) 0.0268(6) -0.0268(7) -0.0245(7) 0.0120(5)
O1 0.0628(9) 0.0376(6) 0.0253(5) -0.0235(6) -0.0240(6) 0.0071(4)
O2 0.0991(13) 0.0576(9) 0.0330(6) -0.0343(9) -0.0380(8) 0.0094(6)
O3 0.0959(13) 0.0392(7) 0.0502(8) -0.0366(8) -0.0420(8) 0.0136(6)

loop_
_atom_type_symbol
_atom_type_description
_atom_type_scat_dispersion_real
_atom_type_scat_dispersion_imag
_atom_type_scat_source
C C 0.0033 0.0016 'International Tables Vol C Tables 4.2.6.8 and 6.1.1.4'
H H 0.0000 0.0000 'International Tables Vol C Tables 4.2.6.8 and 6.1.1.4'
N N 0.0061 0.0033 'International Tables Vol C Tables 4.2.6.8 and 6.1.1.4'
O O 0.0106 0.0060 'International Tables Vol C Tables 4.2.6.8 and 6.1.1.4'
F F 0.0171 0.0103 'International Tables Vol C Tables 4.2.6.8 and 6.1.1.4'

loop_
_geom_angle_atom_site_label_1
_geom_angle_atom_site_label_2
_geom_angle_atom_site_label_3
_geom_angle
O2 C1 O1 116.61(16)
O2 C1 C2 125.67(16)
O1 C1 C2 117.72(13)
C3 C2 C1 123.21(15)
C3 C2 H2 118.4
C1 C2 H2 118.4
C2 C3 C5 118.12(15)
C2 C3 C4 121.53(15)
C5 C3 C4 120.35(14)
C3 C4 H4A 109.5
C3 C4 H4B 109.5
H4A C4 H4B 109.5
C3 C4 H4C 109.5
H4A C4 H4C 109.5
H4B C4 H4C 109.5
C6 C5 C10 116.77(14)
C6 C5 C3 118.39(13)
C10 C5 C3 124.81(14)
O1 C6 C7 115.01(13)
O1 C6 C5 121.47(13)
C7 C6 C5 123.52(13)
C6 C7 C8 117.96(14)
C6 C7 H7 121.0
C8 C7 H7 121.0
C7 C8 C9 120.26(14)
C7 C8 N1 122.56(14)
C9 C8 N1 117.18(12)
C10 C9 C8 120.32(13)
C10 C9 H9 119.8
C8 C9 H9 119.8
C9 C10 C5 121.17(14)
C9 C10 H10 119.4
C5 C10 H10 119.4
O3 C11 N1 127.88(15)
O3 C11 C12 117.70(15)
N1 C11 C12 114.40(14)
F1'' C12 F1' 47.4(13)
F1'' C12 F3 119.8(13)
F1' C12 F3 84.0(13)
F1'' C12 F2 79.3(15)
F1' C12 F2 122.1(9)
F3 C12 F2 111.5(6)
F1'' C12 F3' 130.4(13)
F1' C12 F3' 111.2(12)
F3 C12 F3' 30.8(9)
F2 C12 F3' 84.4(9)
F1'' C12 F2'' 114.2(12)
F1' C12 F2'' 134.9(11)
F3 C12 F2'' 72.7(13)
F2 C12 F2'' 42.9(14)
F3' C12 F2'' 42.7(10)
F1'' C12 F1 27.2(16)
F1' C12 F1 22.9(14)
F3 C12 F1 105.9(5)
F2 C12 F1 106.3(5)
F3' C12 F1 129.8(11)
F2'' C12 F1 135.9(10)
F1'' C12 F2' 59.8(14)
F1' C12 F2' 105.0(11)
F3 C12 F2' 123.9(9)
F2 C12 F2' 20.2(10)
F3' C12 F2' 101.2(11)
F2'' C12 F2' 62.0(14)
F1 C12 F2' 87.0(9)
F1'' C12 F3'' 104.1(14)
F1' C12 F3'' 59.8(11)
F3 C12 F3'' 28.5(10)
F2 C12 F3'' 135.5(9)
F3' C12 F3'' 59.3(10)
F2'' C12 F3'' 100.8(12)
F1 C12 F3'' 82.7(15)
F2' C12 F3'' 139.8(12)
F1'' C12 C11 120.0(10)
F1' C12 C11 115.8(9)
F3 C12 C11 111.5(4)
F2 C12 C11 109.2(4)
F3' C12 C11 109.6(8)
F2'' C12 C11 108.7(5)
F1 C12 C11 112.2(4)
F2' C12 C11 113.0(8)
F3'' C12 C11 106.8(10)
C11 N1 C8 126.56(12)
C11 N1 H1 116.7
C8 N1 H1 116.7
C1 O1 C6 121.07(13)

loop_
_geom_bond_atom_site_label_1
_geom_bond_atom_site_label_2
_geom_bond_distance
C1 O2 1.215(2)
C1 O1 1.367(2)
C1 C2 1.434(3)
C2 C3 1.345(2)
C2 H2 0.9300
C3 C5 1.454(2)
C3 C4 1.499(2)
C4 H4A 0.9600
C4 H4B 0.9600
C4 H4C 0.9600
C5 C6 1.393(2)
C5 C10 1.403(2)
C6 O1 1.3835(17)
C6 C7 1.384(2)
C7 C8 1.388(2)
C7 H7 0.9300
C8 C9 1.398(2)
C8 N1 1.417(2)
C9 C10 1.373(2)
C9 H9 0.9300
C10 H10 0.9300
C11 O3 1.209(2)
C11 N1 1.337(2)
C11 C12 1.542(2)
C12 F1'' 1.23(2)
C12 F1' 1.259(19)
C12 F3 1.287(8)
C12 F2 1.297(8)
C12 F3' 1.327(15)
C12 F2'' 1.327(14)
C12 F1 1.343(7)
C12 F2' 1.400(18)
C12 F3'' 1.42(2)
N1 H1 0.8600

loop_
_geom_hbond_atom_site_label_D
_geom_hbond_atom_site_label_H
_geom_hbond_atom_site_label_A
_geom_hbond_site_symmetry_A
_geom_hbond_distance_DH
_geom_hbond_distance_HA
_geom_hbond_distance_DA
_geom_hbond_angle_DHA
N1 H1 O2 1_554 0.86 2.05 2.8960(19) 170.0
